data_1558919
loop_
_publ_author_name
'Zimmer, Hans'
'Amer, Adel'
'Shabana, R.'
'Ho, Douglas'
'Mark, Jr., Harry B.'
'Sudsuansri, Kobkul'
'Striley, Cindy'

_publ_section_title
;
 Synthesis of Novel Crown Ethers Derived from
 3,3'-Dimethyl-2,2'-Bithienylene and Preparation of
 alpha,omega-Bis(3-methylenethienyl) Ethers
;
_journal_name_full 'Acta Chemica Scandinavica'
_journal_page_first 184
_journal_page_last 190
_journal_paper_doi 10.3891/acta.chem.scand.47-0184
_journal_volume 47
_journal_year 1993
_chemical_formula_sum 'C12 H12 O2 S2'
_chemical_formula_weight 252.36
_chemical_name_common
;
7,9,10,12-tetrahydrodithieno[3,2-f:2',3'-h][1,4]dioxecine
;
_space_group_IT_number 92
_space_group_name_Hall 'P 4abw 2nw'
_space_group_name_H-M_alt 'P 41 21 2'
_symmetry_cell_setting tetragonal
_symmetry_Int_Tables_number 92
_symmetry_space_group_name_Hall 'P 4abw 2nw'
_symmetry_space_group_name_H-M 'P 41 21 2'
_cell_angle_alpha 90.
_cell_angle_beta 90.
_cell_angle_gamma 90.
_cell_formula_units_Z 4
_cell_length_a 6.9270(5)
_cell_length_b 6.9270(5)
_cell_length_c 25.0785(36)
_cell_volume 1203.3(2)
_diffrn_ambient_temperature 294
_diffrn_radiation_probe x-ray
_diffrn_radiation_type MoK\a
_diffrn_radiation_wavelength 0.71073
_exptl_absorpt_coefficient_mu 0.406
_exptl_crystal_density_diffrn 1.39
_exptl_crystal_F_000 528
_refine_ls_goodness_of_fit_ref 2.17
_refine_ls_number_parameters 97
_refine_ls_number_reflns 724
_refine_ls_R_factor_gt 0.0246
_refine_ls_wR_factor_gt 0.0291
_cod_data_source_file Acta-Chem-Scand-1993-47-184-1.cif
_cod_data_source_block 1
_cod_database_code 1558919

loop_
_space_group_symop_id
_space_group_symop_operation_xyz
1 x,y,z
2 1/2-y,1/2+x,1/4+z
3 -x,-y,1/2+z
4 1/2+y,1/2-x,3/4+z
5 1/2+x,1/2-y,3/4-z
6 y,x,-z
7 1/2-x,1/2+y,1/4-z
8 -y,-x,1/2-z

loop_
_atom_site_label
_atom_site_type_symbol
_atom_site_thermal_displace_type
_atom_site_fract_x
_atom_site_fract_y
_atom_site_fract_z
_atom_site_occupancy
_atom_site_U_iso_or_equiv
_atom_site_calc_flag
_atom_site_refinement_flags
_atom_site_disorder_assembly
_atom_site_disorder_group
S6 S Uiso 0.16390(10) 0.10520(10) 0.06600(10) 1.000 0.0630(10) . . . .
O2 O Uiso 0.7023(3) 0.5296(3) 0.04620(10) 1.000 0.0630(10) . . . .
C1 C Uiso 0.8008(5) 0.6621(5) 0.01320(10) 1.000 0.0730(10) . . . .
C3 C Uiso 0.6628(4) 0.3497(4) 0.02050(10) 1.000 0.0530(10) . . . .
C4 C Uiso 0.4950(4) 0.2539(3) 0.04680(10) 1.000 0.0440(10) . . . .
C5 C Uiso 0.3149(3) 0.2398(3) 0.02530(10) 1.000 0.0400(10) . . . .
C7 C Uiso 0.3421(6) 0.0721(4) 0.11110(10) 1.000 0.0740(10) . . . .
C8 C Uiso 0.5063(6) 0.1564(5) 0.09660(10) 1.000 0.0640(10) . . . .

loop_
_atom_type_symbol
_atom_type_description
_atom_type_scat_dispersion_real
_atom_type_scat_dispersion_imag
_atom_type_scat_source
C C 0.0033 0.0016 ' International Tables Vol C Tables 4.2.6.8 and 6.1.1.4'
O O 0.0106 0.0060 ' International Tables Vol C Tables 4.2.6.8 and 6.1.1.4'
S S 0.1246 0.1234 ' International Tables Vol C Tables 4.2.6.8 and 6.1.1.4'

loop_
_geom_angle_atom_site_label_1
_geom_angle_atom_site_label_2
_geom_angle_atom_site_label_3
_geom_angle
_geom_angle_site_symmetry_1
_geom_angle_site_symmetry_2
_geom_angle_site_symmetry_3
_geom_angle_publ_flag
C5 S6 C7 91.51(14) . . . yes
C1 O2 C3 113.3(2) . . . yes
O2 C1 C1 111.3(3) . . 6_555 yes
O2 C3 C4 109.7(2) . . . yes
C3 C4 C5 124.8(2) . . . no
C3 C4 C8 123.8(3) . . . no
C5 C4 C8 111.3(3) . . . no
S6 C5 C4 110.98(19) . . . yes
S6 C5 C5 119.09(16) . . 6_555 yes
C4 C5 C5 129.9(2) . . 6_555 no
S6 C7 C8 112.5(2) . . . yes
C4 C8 C7 113.7(3) . . . no

loop_
_geom_bond_atom_site_label_1
_geom_bond_atom_site_label_2
_geom_bond_distance
_geom_bond_site_symmetry_1
_geom_bond_site_symmetry_2
_geom_bond_publ_flag
S6 C5 1.734(3) . . yes
S6 C7 1.690(4) . . yes
O2 C1 1.412(4) . . yes
O2 C3 1.429(3) . . yes
C1 C1 1.512(5) . 6_555 no
C3 C4 1.492(4) . . no
C4 C5 1.363(3) . . no
C4 C8 1.422(4) . . no
C5 C5 1.467(3) . 6_555 no
C7 C8 1.329(5) . . no

loop_
_geom_torsion_atom_site_label_1
_geom_torsion_atom_site_label_2
_geom_torsion_atom_site_label_3
_geom_torsion_atom_site_label_4
_geom_torsion
_geom_torsion_site_symmetry_1
_geom_torsion_site_symmetry_2
_geom_torsion_site_symmetry_3
_geom_torsion_site_symmetry_4
_geom_torsion_publ_flag
C7 S6 C5 C4 0.5(2) . . . . no
C5 S6 C7 C8 -0.2(3) . . . . no
C7 S6 C5 C5 178.98(19) . . . 6_555 no
C3 O2 C1 C1 96.2(3) . . . 6_555 no
C1 O2 C3 C4 -156.2(2) . . . . no
O2 C1 C1 O2 -61.3(3) . . 6_555 6_555 no
O2 C3 C4 C5 106.8(3) . . . . no
O2 C3 C4 C8 -76.7(3) . . . . no
C3 C4 C5 C5 -2.1(4) . . . 6_555 no
C3 C4 C8 C7 -176.3(3) . . . . no
C8 C4 C5 S6 -0.7(3) . . . . no
C8 C4 C5 C5 -178.9(2) . . . 6_555 no
C3 C4 C5 S6 176.2(2) . . . . no
C5 C4 C8 C7 0.6(4) . . . . no
S6 C5 C5 S6 -45.1(2) . . 6_555 6_555 no
C4 C5 C5 S6 133.0(2) . . 6_555 6_555 no
C4 C5 C5 C4 -49.0(4) . . 6_555 6_555 no
S6 C5 C5 C4 133.0(2) . . 6_555 6_555 no
S6 C7 C8 C4 -0.2(4) . . . . no
